data_4314764
loop_
_publ_author_name
'Ver\'onica G\'omez'
'Montserrat Corbella'
'Gabriel Aull\'on'

_publ_contact_author_address
;
Departament de Quimica Inorganica.
Facultat de Quimica. 
Universitat de Barcelona.
Marti i Franques 1-11. 
08028-Barcelona. Spain.
;
_publ_contact_author_email montse.corbella@ub.edu
_publ_contact_author_name 'M. Corbella'
_publ_section_title
;
 Two Temperature-Independent Spinomers of the Dinuclear Mn(III) Compound
 [{Mn(H~2~O)(phen)}~2~(\m-2-ClC~6~H~4~COO)~2~(\m-O)](ClO~4~)~2~
;
_journal_name_full 'Inorganic Chemistry'
_journal_page_first 1471
_journal_page_last 1480
_journal_paper_doi 10.1021/ic901719t
_journal_volume 49
_journal_year 2010
_chemical_compound_source 'synthesis as described'
_chemical_formula_moiety 'C38 H27 Cl3 Mn2 N4 O11, Cl O4, O'
_chemical_formula_sum 'C38 H27 Cl4 Mn2 N4 O16'
_chemical_formula_weight 1047.32
_chemical_name_systematic
;
 ?
;
_space_group_IT_number 14
_symmetry_cell_setting monoclinic
_symmetry_Int_Tables_number 14
_symmetry_space_group_name_Hall '-P 2yn'
_symmetry_space_group_name_H-M 'P 1 21/n 1'
_atom_sites_solution_hydrogens geom
_atom_sites_solution_primary direct
_atom_sites_solution_secondary difmap
_cell_angle_alpha 90
_cell_angle_beta 95.9790(10)
_cell_angle_gamma 90
_cell_formula_units_Z 4
_cell_length_a 10.5737(3)
_cell_length_b 22.7311(7)
_cell_length_c 17.0612(5)
_cell_measurement_temperature 100(2)
_cell_volume 4078.4(2)
_computing_cell_refinement 'APPEX2 (BRUKER AXS, 2005)'
_computing_data_collection 'APPEX2 (BRUKER AXS, 2005)'
_computing_data_reduction 'APPEX2 (BRUKER AXS, 2005)'
_computing_molecular_graphics 'Ortep-3 for Windows (Farrugia, 1997)'
_computing_publication_material 'WinGX publication routines (Farrugia, 1999)'
_computing_structure_refinement 'SHELXL-97 (Sheldrick, 1997)'
_computing_structure_solution 'SIR-97  (Giacovazzo et all, 1999'
_diffrn_ambient_temperature 100(2)
_diffrn_measured_fraction_theta_full 0.997
_diffrn_measured_fraction_theta_max 0.997
_diffrn_measurement_device 'four-circle diffractometer'
_diffrn_measurement_device_type 'BRUKER APPEX-II CCD'
_diffrn_measurement_method 'omega and phi scans'
_diffrn_radiation_monochromator graphite
_diffrn_radiation_probe x-ray
_diffrn_radiation_source 'fine-focus sealed tube'
_diffrn_radiation_type MoK\a
_diffrn_radiation_wavelength 0.7107
_diffrn_reflns_av_R_equivalents 0.0494
_diffrn_reflns_av_unetI/netI 0.0488
_diffrn_reflns_limit_h_max 13
_diffrn_reflns_limit_h_min -13
_diffrn_reflns_limit_k_max 28
_diffrn_reflns_limit_k_min 0
_diffrn_reflns_limit_l_max 21
_diffrn_reflns_limit_l_min 0
_diffrn_reflns_number 8297
_diffrn_reflns_theta_full 26.35
_diffrn_reflns_theta_max 26.35
_diffrn_reflns_theta_min 1.5
_exptl_absorpt_coefficient_mu 0.962
_exptl_absorpt_correction_T_max 0.953
_exptl_absorpt_correction_T_min 0.712
_exptl_absorpt_correction_type multi-scan
_exptl_absorpt_process_details 'BRUKER SADABS'
_exptl_crystal_colour green
_exptl_crystal_density_diffrn 1.706
_exptl_crystal_density_method 'not measured'
_exptl_crystal_description prism
_exptl_crystal_F_000 2116
_exptl_crystal_size_max 0.51
_exptl_crystal_size_mid 0.16
_exptl_crystal_size_min 0.05
_refine_diff_density_max 1.83
_refine_diff_density_min -1.353
_refine_diff_density_rms 0.123
_refine_ls_extinction_method none
_refine_ls_goodness_of_fit_ref 1.117
_refine_ls_hydrogen_treatment mixed
_refine_ls_matrix_type full
_refine_ls_number_parameters 604
_refine_ls_number_reflns 8297
_refine_ls_number_restraints 21
_refine_ls_restrained_S_all 1.116
_refine_ls_R_factor_all 0.0971
_refine_ls_R_factor_gt 0.0758
_refine_ls_shift/su_max 0
_refine_ls_shift/su_mean 0
_refine_ls_structure_factor_coef Fsqd
_refine_ls_weighting_details 'calc w=1/[\s^2^(Fo^2^)+(0.0349P)^2^+34.5184P] where P=(Fo^2^+2Fc^2^)/3'
_refine_ls_weighting_scheme calc
_refine_ls_wR_factor_gt 0.1623
_refine_ls_wR_factor_ref 0.1697
_reflns_number_gt 6397
_reflns_number_total 8297
_reflns_threshold_expression >2\s(I)
_cod_data_source_file ic901719t_si_002_1.cif
_cod_data_source_block mb04bc1n
_cod_original_sg_symbol_H-M 'P 21/n'
_cod_database_code 4314764

loop_
_space_group_symop_operation_xyz
'x, y, z'
'-x+1/2, y+1/2, -z+1/2'
'-x, -y, -z'
'x-1/2, -y-1/2, z-1/2'

loop_
_atom_site_label
_atom_site_type_symbol
_atom_site_fract_x
_atom_site_fract_y
_atom_site_fract_z
_atom_site_U_iso_or_equiv
_atom_site_adp_type
_atom_site_occupancy
_atom_site_symmetry_multiplicity
_atom_site_calc_flag
_atom_site_refinement_flags
_atom_site_disorder_assembly
_atom_site_disorder_group
Cl60 Cl 0.68026(12) 0.30702(6) 0.38129(8) 0.0225(3) Uani 1 1 d D . .
O61 O 0.6762(5) 0.3335(2) 0.4571(3) 0.0506(15) Uani 1 1 d D . .
O62 O 0.7108(4) 0.24552(18) 0.3906(3) 0.0275(9) Uani 1 1 d D . .
O63 O 0.5580(4) 0.3131(2) 0.3370(2) 0.0304(10) Uani 1 1 d D . .
O64 O 0.7759(5) 0.3347(2) 0.3408(3) 0.0477(14) Uani 1 1 d . . .
Cl6A Cl 0.1054(3) 0.36788(14) 0.12928(19) 0.0209(7) Uani 0.5 1 d PD A 1
O65 O 0.0352(14) 0.3925(9) 0.0589(8) 0.022(3) Uani 0.5 1 d PD A 1
O66 O 0.0305(11) 0.3740(4) 0.1938(5) 0.043(3) Uani 0.5 1 d PD A 1
O67 O 0.2225(9) 0.3992(4) 0.1465(7) 0.049(3) Uani 0.5 1 d PD A 1
Cl6B Cl 0.1671(4) 0.35480(16) 0.12139(18) 0.0243(7) Uani 0.5 1 d PD A 2
O65B O 0.0692(15) 0.3788(9) 0.0642(8) 0.024(3) Uani 0.5 1 d PD A 2
O66B O 0.1555(13) 0.3793(5) 0.1972(5) 0.054(3) Uani 0.5 1 d PD A 2
O67B O 0.2881(9) 0.3702(5) 0.0973(7) 0.052(3) Uani 0.5 1 d PD A 2
O68 O 0.1423(5) 0.2997(2) 0.1206(3) 0.0498(14) Uani 1 1 d . . .
O70W O 0.4200(8) 0.3125(4) 0.1778(6) 0.111(3) Uani 1 1 d . . .
Mn1 Mn 0.40028(7) 0.12285(4) 0.31669(4) 0.01299(18) Uani 1 1 d . . .
Mn2 Mn 0.46148(7) 0.14230(4) 0.14196(4) 0.01373(18) Uani 1 1 d . . .
N1 N 0.3244(4) 0.0774(2) 0.4068(2) 0.0146(9) Uani 1 1 d . . .
C2 C 0.3609(5) 0.0263(2) 0.4382(3) 0.0184(11) Uani 1 1 d . . .
H2 H 0.4338 0.0077 0.4214 0.022 Uiso 1 1 calc R . .
C3 C 0.2962(5) -0.0015(3) 0.4956(3) 0.0190(11) Uani 1 1 d . . .
H3 H 0.3256 -0.038 0.5178 0.023 Uiso 1 1 calc R . .
C4 C 0.1896(5) 0.0249(3) 0.5191(3) 0.0206(12) Uani 1 1 d . . .
H4 H 0.1444 0.0064 0.5576 0.025 Uiso 1 1 calc R . .
C5 C 0.1470(5) 0.0790(3) 0.4869(3) 0.0198(12) Uani 1 1 d . . .
C6 C 0.0348(5) 0.1096(3) 0.5057(3) 0.0237(13) Uani 1 1 d . . .
H6 H -0.0131 0.0939 0.5449 0.028 Uiso 1 1 calc R . .
C7 C -0.0041(6) 0.1599(3) 0.4689(4) 0.0266(13) Uani 1 1 d . . .
H7 H -0.0773 0.1796 0.4837 0.032 Uiso 1 1 calc R . .
C8 C 0.0636(5) 0.1844(3) 0.4075(3) 0.0204(12) Uani 1 1 d . . .
C9 C 0.0229(5) 0.2333(3) 0.3619(4) 0.0259(13) Uani 1 1 d . . .
H9 H -0.0516 0.254 0.3722 0.031 Uiso 1 1 calc R . .
C10 C 0.0916(5) 0.2512(3) 0.3019(3) 0.0238(12) Uani 1 1 d . . .
H10 H 0.0638 0.2839 0.27 0.029 Uiso 1 1 calc R . .
C11 C 0.2024(5) 0.2210(2) 0.2883(3) 0.0196(12) Uani 1 1 d . . .
H11 H 0.2496 0.2338 0.2471 0.024 Uiso 1 1 calc R . .
N12 N 0.2435(4) 0.1749(2) 0.3312(2) 0.0147(9) Uani 1 1 d . . .
C13 C 0.1752(5) 0.1560(2) 0.3903(3) 0.0159(11) Uani 1 1 d . . .
C14 C 0.2169(5) 0.1035(2) 0.4293(3) 0.0162(11) Uani 1 1 d . . .
N15 N 0.5058(4) 0.1160(2) 0.0322(2) 0.0158(9) Uani 1 1 d . . .
C16 C 0.4478(5) 0.0760(2) -0.0149(3) 0.0183(11) Uani 1 1 d . . .
H16 H 0.3768 0.0557 0.002 0.022 Uiso 1 1 calc R . .
C17 C 0.4870(5) 0.0622(3) -0.0890(3) 0.0240(13) Uani 1 1 d . . .
H17 H 0.4432 0.0332 -0.1215 0.029 Uiso 1 1 calc R . .
C18 C 0.5889(5) 0.0912(3) -0.1137(3) 0.0226(12) Uani 1 1 d . . .
H18 H 0.6149 0.0831 -0.1642 0.027 Uiso 1 1 calc R . .
C19 C 0.6554(5) 0.1329(3) -0.0650(3) 0.0193(12) Uani 1 1 d . . .
C20 C 0.7651(5) 0.1652(3) -0.0837(3) 0.0246(13) Uani 1 1 d . . .
H20 H 0.8 0.1571 -0.1316 0.029 Uiso 1 1 calc R . .
C21 C 0.8200(5) 0.2069(3) -0.0350(4) 0.0259(13) Uani 1 1 d . . .
H21 H 0.8922 0.2275 -0.0494 0.031 Uiso 1 1 calc R . .
C22 C 0.7706(5) 0.2205(3) 0.0384(3) 0.0205(12) Uani 1 1 d . . .
C23 C 0.8214(5) 0.2635(3) 0.0917(4) 0.0247(13) Uani 1 1 d . . .
H23 H 0.8907 0.2872 0.0793 0.03 Uiso 1 1 calc R . .
C24 C 0.7707(6) 0.2712(3) 0.1614(4) 0.0259(13) Uani 1 1 d . . .
H24 H 0.804 0.3005 0.1976 0.031 Uiso 1 1 calc R . .
C25 C 0.6693(5) 0.2356(3) 0.1792(3) 0.0220(12) Uani 1 1 d . . .
H25 H 0.6362 0.2406 0.2285 0.026 Uiso 1 1 calc R . .
N26 N 0.6185(4) 0.1955(2) 0.1303(3) 0.0185(10) Uani 1 1 d . . .
C27 C 0.6669(5) 0.1879(2) 0.0593(3) 0.0163(11) Uani 1 1 d . . .
C28 C 0.6088(5) 0.1443(2) 0.0081(3) 0.0152(11) Uani 1 1 d . . .
O29 O 0.5766(4) 0.06884(18) 0.1894(2) 0.0210(9) Uani 1 1 d . . .
O30 O 0.5438(3) 0.06769(17) 0.3175(2) 0.0170(8) Uani 1 1 d . . .
C31 C 0.6056(5) 0.0556(2) 0.2604(3) 0.0170(11) Uani 1 1 d . . .
C32 C 0.7302(5) 0.0226(3) 0.2789(3) 0.0179(11) Uani 1 1 d . B .
C33 C 0.7366(6) -0.0382(3) 0.2838(4) 0.0294(14) Uani 1 1 d . . .
C34 C 0.8525(6) -0.0670(3) 0.2941(4) 0.0300(14) Uani 1 1 d . B .
H34 H 0.8559 -0.1087 0.2964 0.036 Uiso 1 1 calc R . .
C35 C 0.9638(6) -0.0340(3) 0.3012(3) 0.0275(14) Uani 1 1 d . . .
H35 H 1.0437 -0.0534 0.3072 0.033 Uiso 1 1 calc R B .
C36 C 0.9598(5) 0.0261(3) 0.2995(3) 0.0251(13) Uani 1 1 d . B .
H36 H 1.0362 0.0483 0.3066 0.03 Uiso 1 1 calc R . .
C37 C 0.8425(5) 0.0546(3) 0.2875(3) 0.0233(13) Uani 1 1 d . . .
Cl38 Cl 0.6015(4) -0.07294(18) 0.2943(2) 0.0331(9) Uani 0.4 1 d P B 2
Cl39 Cl 0.8305(2) 0.12885(11) 0.28394(18) 0.0360(7) Uani 0.6 1 d P B 1
O39 O 0.2710(3) 0.06553(17) 0.2439(2) 0.0196(8) Uani 1 1 d . . .
O40 O 0.3085(3) 0.09388(17) 0.1229(2) 0.0179(8) Uani 1 1 d . . .
C41 C 0.2420(5) 0.0692(2) 0.1718(3) 0.0150(11) Uani 1 1 d . . .
C42 C 0.1187(6) 0.0429(3) 0.1373(4) 0.0347(6) Uani 1 1 d . . .
C43 C 0.1058(6) -0.0174(3) 0.1302(4) 0.0347(6) Uani 1 1 d . . .
H43 H 0.1762 -0.0423 0.1459 0.042 Uiso 1 1 calc R . .
C44 C -0.0088(6) -0.0417(3) 0.1002(4) 0.0347(6) Uani 1 1 d . . .
H44 H -0.0167 -0.0831 0.0935 0.042 Uiso 1 1 calc R . .
C45 C -0.1118(6) -0.0054(3) 0.0801(4) 0.0347(6) Uani 1 1 d . . .
H45 H -0.1912 -0.0222 0.0607 0.042 Uiso 1 1 calc R . .
C46 C -0.1012(6) 0.0546(3) 0.0878(4) 0.0347(6) Uani 1 1 d . . .
H46 H -0.1726 0.0792 0.074 0.042 Uiso 1 1 calc R . .
C47 C 0.0169(6) 0.0790(3) 0.1165(4) 0.0347(6) Uani 1 1 d . . .
Cl48 Cl 0.0329(2) 0.15448(9) 0.13001(14) 0.0595(6) Uani 1 1 d . . .
O49 O 0.4427(3) 0.16927(17) 0.2388(2) 0.0164(8) Uani 1 1 d . . .
O51 O 0.5072(4) 0.1722(2) 0.4142(2) 0.0214(9) Uani 1 1 d . . .
O50 O 0.3547(4) 0.21445(18) 0.0775(2) 0.0250(9) Uani 1 1 d D . .
H51B H 0.556(7) 0.197(3) 0.408(4) 0.03 Uiso 1 1 d . . .
H51A H 0.524(7) 0.153(3) 0.455(4) 0.03 Uiso 1 1 d . . .
H50A H 0.347(5) 0.2449(14) 0.100(3) 0.03 Uiso 1 1 d D . .
H50B H 0.298(4) 0.207(2) 0.044(3) 0.03 Uiso 1 1 d D . .

loop_
_atom_site_aniso_label
_atom_site_aniso_U_11
_atom_site_aniso_U_22
_atom_site_aniso_U_33
_atom_site_aniso_U_23
_atom_site_aniso_U_13
_atom_site_aniso_U_12
Cl60 0.0157(6) 0.0270(7) 0.0245(7) -0.0062(6) 0.0004(5) 0.0028(5)
O61 0.051(3) 0.067(4) 0.030(3) -0.026(2) -0.017(2) 0.035(3)
O62 0.015(2) 0.028(2) 0.041(3) 0.0011(19) 0.0089(18) -0.0009(17)
O63 0.016(2) 0.047(3) 0.027(2) -0.010(2) -0.0038(17) 0.0068(19)
O64 0.030(3) 0.043(3) 0.072(4) 0.015(3) 0.015(3) -0.006(2)
Cl6A 0.0154(16) 0.0189(16) 0.0271(18) -0.0003(12) -0.0039(14) 0.0013(13)
O65 0.010(8) 0.036(10) 0.020(5) 0.004(5) -0.001(4) 0.005(5)
O66 0.068(7) 0.047(6) 0.016(4) 0.007(4) 0.017(5) 0.027(5)
O67 0.033(6) 0.022(5) 0.083(9) 0.007(5) -0.035(6) -0.015(4)
Cl6B 0.0265(18) 0.0297(19) 0.0168(15) 0.0031(12) 0.0024(14) -0.0055(16)
O65B 0.013(8) 0.038(10) 0.019(6) -0.001(5) -0.003(5) 0.009(6)
O66B 0.098(10) 0.047(7) 0.015(5) -0.012(4) -0.003(6) 0.000(7)
O67B 0.033(6) 0.069(8) 0.055(7) 0.017(6) 0.004(5) -0.019(5)
O68 0.047(3) 0.060(4) 0.044(3) -0.010(3) 0.013(2) -0.030(3)
O70W 0.081(6) 0.125(8) 0.130(8) -0.007(6) 0.021(5) -0.001(5)
Mn1 0.0087(4) 0.0204(4) 0.0103(4) 0.0011(3) 0.0036(3) 0.0001(3)
Mn2 0.0095(4) 0.0208(4) 0.0115(4) 0.0002(3) 0.0039(3) -0.0035(3)
N1 0.011(2) 0.023(2) 0.010(2) -0.0026(18) 0.0036(16) 0.0004(18)
C2 0.014(3) 0.023(3) 0.020(3) 0.001(2) 0.007(2) 0.002(2)
C3 0.018(3) 0.028(3) 0.012(2) 0.005(2) 0.002(2) 0.002(2)
C4 0.020(3) 0.027(3) 0.016(3) 0.000(2) 0.007(2) -0.003(2)
C5 0.015(3) 0.027(3) 0.019(3) 0.000(2) 0.008(2) 0.002(2)
C6 0.016(3) 0.036(4) 0.023(3) 0.002(3) 0.017(2) 0.002(2)
C7 0.019(3) 0.034(4) 0.029(3) 0.001(3) 0.013(2) 0.005(3)
C8 0.012(3) 0.028(3) 0.022(3) 0.000(2) 0.007(2) 0.002(2)
C9 0.018(3) 0.030(3) 0.032(3) 0.002(3) 0.009(2) 0.007(2)
C10 0.021(3) 0.024(3) 0.026(3) 0.007(2) 0.001(2) 0.006(2)
C11 0.015(3) 0.024(3) 0.020(3) 0.004(2) 0.002(2) -0.005(2)
N12 0.010(2) 0.023(2) 0.012(2) -0.0001(18) 0.0029(16) -0.0003(18)
C13 0.013(3) 0.026(3) 0.010(2) 0.001(2) 0.006(2) -0.002(2)
C14 0.012(2) 0.022(3) 0.015(3) -0.003(2) 0.001(2) -0.004(2)
N15 0.012(2) 0.022(2) 0.013(2) 0.0003(18) -0.0001(17) -0.0018(18)
C16 0.016(3) 0.025(3) 0.013(3) 0.000(2) -0.001(2) -0.003(2)
C17 0.022(3) 0.031(3) 0.018(3) -0.004(2) -0.003(2) -0.001(2)
C18 0.020(3) 0.036(3) 0.012(3) -0.002(2) 0.005(2) 0.003(2)
C19 0.017(3) 0.026(3) 0.015(3) 0.004(2) 0.004(2) 0.002(2)
C20 0.022(3) 0.038(4) 0.016(3) 0.008(2) 0.012(2) 0.001(3)
C21 0.014(3) 0.036(4) 0.029(3) 0.009(3) 0.009(2) -0.004(2)
C22 0.010(3) 0.026(3) 0.025(3) 0.006(2) 0.004(2) 0.000(2)
C23 0.010(3) 0.026(3) 0.038(3) 0.005(3) 0.002(2) -0.006(2)
C24 0.021(3) 0.024(3) 0.031(3) -0.002(3) -0.003(2) -0.007(2)
C25 0.023(3) 0.028(3) 0.015(3) -0.002(2) 0.003(2) -0.004(2)
N26 0.016(2) 0.022(3) 0.018(2) -0.0014(19) 0.0013(18) -0.0033(19)
C27 0.008(2) 0.025(3) 0.017(3) 0.002(2) 0.006(2) 0.000(2)
C28 0.010(2) 0.019(3) 0.017(3) 0.005(2) 0.001(2) 0.003(2)
O29 0.021(2) 0.032(2) 0.0113(18) 0.0011(16) 0.0059(15) 0.0091(17)
O30 0.0148(18) 0.029(2) 0.0084(17) 0.0026(15) 0.0057(14) 0.0046(16)
C31 0.018(3) 0.022(3) 0.012(3) 0.000(2) 0.005(2) -0.002(2)
C32 0.016(3) 0.031(3) 0.008(2) 0.000(2) 0.006(2) 0.006(2)
C33 0.029(3) 0.029(3) 0.031(3) 0.007(3) 0.006(3) 0.004(3)
C34 0.028(3) 0.026(3) 0.036(4) -0.002(3) 0.003(3) 0.010(3)
C35 0.017(3) 0.049(4) 0.018(3) -0.002(3) 0.005(2) 0.009(3)
C36 0.010(3) 0.045(4) 0.020(3) 0.004(3) 0.003(2) -0.002(2)
C37 0.017(3) 0.035(4) 0.017(3) 0.002(2) 0.003(2) 0.000(2)
Cl38 0.0266(19) 0.036(2) 0.037(2) 0.0035(17) 0.0019(16) -0.0008(16)
Cl39 0.0256(13) 0.0222(13) 0.0555(17) 0.0090(12) -0.0180(12) -0.0121(10)
O39 0.0161(19) 0.029(2) 0.0144(19) 0.0006(16) 0.0031(15) -0.0073(16)
O40 0.0104(18) 0.028(2) 0.0159(18) 0.0017(16) 0.0044(14) -0.0055(15)
C41 0.014(3) 0.016(3) 0.016(3) 0.001(2) 0.005(2) 0.002(2)
C42 0.0217(13) 0.0548(18) 0.0272(13) -0.0008(13) 0.0007(10) -0.0107(12)
C43 0.0217(13) 0.0548(18) 0.0272(13) -0.0008(13) 0.0007(10) -0.0107(12)
C44 0.0217(13) 0.0548(18) 0.0272(13) -0.0008(13) 0.0007(10) -0.0107(12)
C45 0.0217(13) 0.0548(18) 0.0272(13) -0.0008(13) 0.0007(10) -0.0107(12)
C46 0.0217(13) 0.0548(18) 0.0272(13) -0.0008(13) 0.0007(10) -0.0107(12)
C47 0.0217(13) 0.0548(18) 0.0272(13) -0.0008(13) 0.0007(10) -0.0107(12)
Cl48 0.0487(12) 0.0518(12) 0.0714(14) -0.0126(10) -0.0248(10) 0.0276(10)
O49 0.0131(18) 0.024(2) 0.0129(18) -0.0004(15) 0.0061(14) -0.0013(15)
O51 0.016(2) 0.027(2) 0.021(2) 0.0003(18) -0.0009(16) -0.0055(17)
O50 0.029(2) 0.025(2) 0.022(2) 0.0010(17) 0.0058(17) 0.0009(18)

loop_
_atom_type_symbol
_atom_type_description
_atom_type_scat_dispersion_real
_atom_type_scat_dispersion_imag
_atom_type_scat_source
C C 0.0033 0.0016 'International Tables Vol C Tables 4.2.6.8 and 6.1.1.4'
H H 0 0 'International Tables Vol C Tables 4.2.6.8 and 6.1.1.4'
N N 0.0061 0.0033 'International Tables Vol C Tables 4.2.6.8 and 6.1.1.4'
O O 0.0106 0.006 'International Tables Vol C Tables 4.2.6.8 and 6.1.1.4'
Cl Cl 0.1484 0.1585 'International Tables Vol C Tables 4.2.6.8 and 6.1.1.4'
Mn Mn 0.3368 0.7283 'International Tables Vol C Tables 4.2.6.8 and 6.1.1.4'

loop_
_geom_angle_atom_site_label_1
_geom_angle_atom_site_label_2
_geom_angle_atom_site_label_3
_geom_angle
_geom_angle_site_symmetry_1
_geom_angle_site_symmetry_3
_geom_angle_publ_flag
O64 Cl60 O61 109.9(4) . . ?
O64 Cl60 O63 110.3(3) . . ?
O61 Cl60 O63 109.0(3) . . ?
O64 Cl60 O62 108.7(3) . . ?
O61 Cl60 O62 109.6(3) . . ?
O63 Cl60 O62 109.3(3) . . ?
O66 Cl6A O67 109.3(7) . . ?
O66 Cl6A O65 108.8(7) . . ?
O67 Cl6A O65 109.5(9) . . ?
O66 Cl6A O68 108.9(5) . . ?
O67 Cl6A O68 106.6(5) . . ?
O65 Cl6A O68 113.7(8) . . ?
O68 Cl6B O66B 110.8(6) . . ?
O68 Cl6B O67B 115.2(6) . . ?
O66B Cl6B O67B 109.3(8) . . ?
O68 Cl6B O65B 103.2(10) . . ?
O66B Cl6B O65B 110.0(8) . . ?
O67B Cl6B O65B 108.2(9) . . ?
Cl6B O68 Cl6A 26.8(2) . . ?
O49 Mn1 O30 97.35(16) . . ?
O49 Mn1 N12 91.01(17) . . ?
O30 Mn1 N12 171.50(16) . . ?
O49 Mn1 N1 170.60(17) . . ?
O30 Mn1 N1 92.03(16) . . ?
N12 Mn1 N1 79.63(17) . . ?
O49 Mn1 O39 96.92(15) . . ?
O30 Mn1 O39 93.47(15) . . ?
N12 Mn1 O39 87.01(16) . . ?
N1 Mn1 O39 81.78(15) . . ?
O49 Mn1 O51 96.36(17) . . ?
O30 Mn1 O51 89.11(16) . . ?
N12 Mn1 O51 88.44(16) . . ?
N1 Mn1 O51 84.41(17) . . ?
O39 Mn1 O51 166.03(15) . . ?
O49 Mn1 Mn2 28.59(12) . . ?
O30 Mn1 Mn2 82.04(10) . . ?
N12 Mn1 Mn2 106.20(12) . . ?
N1 Mn1 Mn2 154.51(12) . . ?
O39 Mn1 Mn2 73.91(10) . . ?
O51 Mn1 Mn2 120.05(12) . . ?
O49 Mn2 O40 100.18(16) . . ?
O49 Mn2 N15 172.70(17) . . ?
O40 Mn2 N15 87.04(16) . . ?
O49 Mn2 N26 93.17(17) . . ?
O40 Mn2 N26 165.02(17) . . ?
N15 Mn2 N26 79.79(17) . . ?
O49 Mn2 O29 91.76(15) . . ?
O40 Mn2 O29 92.92(16) . . ?
N15 Mn2 O29 86.80(16) . . ?
N26 Mn2 O29 93.45(17) . . ?
O49 Mn2 O50 96.02(16) . . ?
O40 Mn2 O50 87.95(16) . . ?
N15 Mn2 O50 85.20(16) . . ?
N26 Mn2 O50 83.87(17) . . ?
O29 Mn2 O50 171.90(15) . . ?
O49 Mn2 Mn1 28.53(12) . . ?
O40 Mn2 Mn1 80.23(11) . . ?
N15 Mn2 Mn1 155.05(13) . . ?
N26 Mn2 Mn1 114.64(13) . . ?
O29 Mn2 Mn1 72.63(10) . . ?
O50 Mn2 Mn1 115.43(11) . . ?
C2 N1 C14 118.8(4) . . ?
C2 N1 Mn1 128.2(4) . . ?
C14 N1 Mn1 112.8(3) . . ?
N1 C2 C3 122.5(5) . . ?
N1 C2 H2 118.8 . . ?
C3 C2 H2 118.8 . . ?
C4 C3 C2 118.8(5) . . ?
C4 C3 H3 120.6 . . ?
C2 C3 H3 120.6 . . ?
C3 C4 C5 120.6(5) . . ?
C3 C4 H4 119.7 . . ?
C5 C4 H4 119.7 . . ?
C4 C5 C14 116.8(5) . . ?
C4 C5 C6 125.1(5) . . ?
C14 C5 C6 118.0(5) . . ?
C7 C6 C5 121.7(5) . . ?
C7 C6 H6 119.2 . . ?
C5 C6 H6 119.2 . . ?
C6 C7 C8 121.0(5) . . ?
C6 C7 H7 119.5 . . ?
C8 C7 H7 119.5 . . ?
C9 C8 C13 117.8(5) . . ?
C9 C8 C7 124.3(5) . . ?
C13 C8 C7 117.9(5) . . ?
C10 C9 C8 119.6(5) . . ?
C10 C9 H9 120.2 . . ?
C8 C9 H9 120.2 . . ?
C9 C10 C11 119.6(5) . . ?
C9 C10 H10 120.2 . . ?
C11 C10 H10 120.2 . . ?
N12 C11 C10 121.9(5) . . ?
N12 C11 H11 119 . . ?
C10 C11 H11 119 . . ?
C11 N12 C13 119.2(5) . . ?
C11 N12 Mn1 127.3(4) . . ?
C13 N12 Mn1 113.5(3) . . ?
N12 C13 C8 121.9(5) . . ?
N12 C13 C14 116.7(5) . . ?
C8 C13 C14 121.2(5) . . ?
N1 C14 C5 122.4(5) . . ?
N1 C14 C13 117.3(5) . . ?
C5 C14 C13 120.2(5) . . ?
C16 N15 C28 118.5(5) . . ?
C16 N15 Mn2 127.9(4) . . ?
C28 N15 Mn2 113.6(3) . . ?
N15 C16 C17 122.5(5) . . ?
N15 C16 H16 118.8 . . ?
C17 C16 H16 118.8 . . ?
C18 C17 C16 119.0(5) . . ?
C18 C17 H17 120.5 . . ?
C16 C17 H17 120.5 . . ?
C17 C18 C19 120.5(5) . . ?
C17 C18 H18 119.8 . . ?
C19 C18 H18 119.8 . . ?
C18 C19 C28 116.6(5) . . ?
C18 C19 C20 125.6(5) . . ?
C28 C19 C20 117.8(5) . . ?
C21 C20 C19 121.8(5) . . ?
C21 C20 H20 119.1 . . ?
C19 C20 H20 119.1 . . ?
C20 C21 C22 121.0(5) . . ?
C20 C21 H21 119.5 . . ?
C22 C21 H21 119.5 . . ?
C27 C22 C23 117.5(5) . . ?
C27 C22 C21 118.2(5) . . ?
C23 C22 C21 124.3(5) . . ?
C24 C23 C22 119.6(5) . . ?
C24 C23 H23 120.2 . . ?
C22 C23 H23 120.2 . . ?
C23 C24 C25 119.5(5) . . ?
C23 C24 H24 120.2 . . ?
C25 C24 H24 120.2 . . ?
N26 C25 C24 122.4(5) . . ?
N26 C25 H25 118.8 . . ?
C24 C25 H25 118.8 . . ?
C25 N26 C27 118.8(5) . . ?
C25 N26 Mn2 128.4(4) . . ?
C27 N26 Mn2 112.7(3) . . ?
N26 C27 C22 122.1(5) . . ?
N26 C27 C28 116.9(5) . . ?
C22 C27 C28 121.0(5) . . ?
N15 C28 C19 122.8(5) . . ?
N15 C28 C27 117.0(5) . . ?
C19 C28 C27 120.2(5) . . ?
C31 O29 Mn2 128.0(4) . . ?
C31 O30 Mn1 126.6(3) . . ?
O29 C31 O30 126.9(5) . . ?
O29 C31 C32 116.0(4) . . ?
O30 C31 C32 117.0(4) . . ?
C37 C32 C33 118.7(5) . . ?
C37 C32 C31 118.5(5) . . ?
C33 C32 C31 122.7(5) . . ?
C34 C33 C32 121.0(6) . . ?
C34 C33 Cl38 121.5(5) . . ?
C32 C33 Cl38 116.4(5) . . ?
C33 C34 C35 119.1(6) . . ?
C33 C34 H34 120.5 . . ?
C35 C34 H34 120.5 . . ?
C36 C35 C34 120.9(6) . . ?
C36 C35 H35 119.6 . . ?
C34 C35 H35 119.6 . . ?
C35 C36 C37 119.4(6) . . ?
C35 C36 H36 120.3 . . ?
C37 C36 H36 120.3 . . ?
C32 C37 C36 120.8(6) . . ?
C32 C37 Cl39 117.3(4) . . ?
C36 C37 Cl39 122.0(5) . . ?
C41 O39 Mn1 126.9(3) . . ?
C41 O40 Mn2 129.9(3) . . ?
O39 C41 O40 125.6(5) . . ?
O39 C41 C42 118.5(5) . . ?
O40 C41 C42 115.9(5) . . ?
C47 C42 C43 120.3(6) . . ?
C47 C42 C41 119.3(6) . . ?
C43 C42 C41 120.3(6) . . ?
C44 C43 C42 120.3(7) . . ?
C44 C43 H43 119.9 . . ?
C42 C43 H43 119.9 . . ?
C43 C44 C45 119.5(7) . . ?
C43 C44 H44 120.2 . . ?
C45 C44 H44 120.2 . . ?
C46 C45 C44 121.0(6) . . ?
C46 C45 H45 119.5 . . ?
C44 C45 H45 119.5 . . ?
C45 C46 C47 119.0(7) . . ?
C45 C46 H46 120.5 . . ?
C47 C46 H46 120.5 . . ?
C42 C47 C46 119.9(7) . . ?
C42 C47 Cl48 119.6(5) . . ?
C46 C47 Cl48 120.4(6) . . ?
Mn1 O49 Mn2 122.9(2) . . ?
Mn1 O51 H51B 124(5) . . ?
Mn1 O51 H51A 114(5) . . ?
H51B O51 H51A 115(7) . . ?
Mn2 O50 H50A 118(4) . . ?
Mn2 O50 H50B 120(4) . . ?
H50A O50 H50B 115(5) . . ?

loop_
_geom_bond_atom_site_label_1
_geom_bond_atom_site_label_2
_geom_bond_distance
_geom_bond_site_symmetry_2
_geom_bond_publ_flag
Cl60 O64 1.429(5) . ?
Cl60 O61 1.432(4) . ?
Cl60 O63 1.435(4) . ?
Cl60 O62 1.440(4) . ?
Cl6A O66 1.428(8) . ?
Cl6A O67 1.433(8) . ?
Cl6A O65 1.456(11) . ?
Cl6A O68 1.608(7) . ?
Cl6B O68 1.279(6) . ?
Cl6B O66B 1.425(8) . ?
Cl6B O67B 1.428(9) . ?
Cl6B O65B 1.453(10) . ?
Mn1 O49 1.790(4) . ?
Mn1 O30 1.968(4) . ?
Mn1 N12 2.073(4) . ?
Mn1 N1 2.081(4) . ?
Mn1 O39 2.180(4) . ?
Mn1 O51 2.216(4) . ?
Mn1 Mn2 3.1470(11) . ?
Mn2 O49 1.793(4) . ?
Mn2 O40 1.956(4) . ?
Mn2 N15 2.066(4) . ?
Mn2 N26 2.080(4) . ?
Mn2 O29 2.172(4) . ?
Mn2 O50 2.217(4) . ?
N1 C2 1.321(7) . ?
N1 C14 1.371(7) . ?
C2 C3 1.401(7) . ?
C2 H2 0.95 . ?
C3 C4 1.373(8) . ?
C3 H3 0.95 . ?
C4 C5 1.401(8) . ?
C4 H4 0.95 . ?
C5 C14 1.405(7) . ?
C5 C6 1.440(7) . ?
C6 C7 1.349(8) . ?
C6 H6 0.95 . ?
C7 C8 1.441(8) . ?
C7 H7 0.95 . ?
C8 C9 1.398(8) . ?
C8 C13 1.403(7) . ?
C9 C10 1.376(8) . ?
C9 H9 0.95 . ?
C10 C11 1.399(8) . ?
C10 H10 0.95 . ?
C11 N12 1.324(7) . ?
C11 H11 0.95 . ?
N12 C13 1.369(6) . ?
C13 C14 1.414(8) . ?
N15 C16 1.321(7) . ?
N15 C28 1.364(7) . ?
C16 C17 1.407(8) . ?
C16 H16 0.95 . ?
C17 C18 1.366(8) . ?
C17 H17 0.95 . ?
C18 C19 1.399(8) . ?
C18 H18 0.95 . ?
C19 C28 1.413(7) . ?
C19 C20 1.436(8) . ?
C20 C21 1.351(9) . ?
C20 H20 0.95 . ?
C21 C22 1.441(8) . ?
C21 H21 0.95 . ?
C22 C27 1.399(7) . ?
C22 C23 1.402(8) . ?
C23 C24 1.367(9) . ?
C23 H23 0.95 . ?
C24 C25 1.402(8) . ?
C24 H24 0.95 . ?
C25 N26 1.312(7) . ?
C25 H25 0.95 . ?
N26 C27 1.375(7) . ?
C27 C28 1.418(8) . ?
O29 C31 1.254(6) . ?
O30 C31 1.259(6) . ?
C31 C32 1.520(7) . ?
C32 C37 1.386(8) . ?
C32 C33 1.387(8) . ?
C33 C34 1.384(9) . ?
C33 Cl38 1.657(7) . ?
C34 C35 1.391(9) . ?
C34 H34 0.95 . ?
C35 C36 1.367(9) . ?
C35 H35 0.95 . ?
C36 C37 1.395(8) . ?
C36 H36 0.95 . ?
C37 Cl39 1.694(7) . ?
O39 C41 1.240(6) . ?
O40 C41 1.275(6) . ?
C41 C42 1.498(8) . ?
C42 C47 1.371(10) . ?
C42 C43 1.381(10) . ?
C43 C44 1.380(9) . ?
C43 H43 0.95 . ?
C44 C45 1.380(10) . ?
C44 H44 0.95 . ?
C45 C46 1.373(10) . ?
C45 H45 0.95 . ?
C46 C47 1.407(9) . ?
C46 H46 0.95 . ?
C47 Cl48 1.737(8) . ?
O51 H51B 0.77(7) . ?
O51 H51A 0.83(7) . ?
O50 H50A 0.80(4) . ?
O50 H50B 0.80(4) . ?

loop_
_geom_torsion_atom_site_label_1
_geom_torsion_atom_site_label_2
_geom_torsion_atom_site_label_3
_geom_torsion_atom_site_label_4
_geom_torsion
_geom_torsion_site_symmetry_1
_geom_torsion_site_symmetry_2
_geom_torsion_site_symmetry_3
_geom_torsion_site_symmetry_4
_geom_torsion_publ_flag
O66B Cl6B O68 Cl6A 63.6(7) . . . . ?
O67B Cl6B O68 Cl6A -171.8(8) . . . . ?
O65B Cl6B O68 Cl6A -54.1(8) . . . . ?
O66 Cl6A O68 Cl6B -137.6(7) . . . . ?
O67 Cl6A O68 Cl6B -19.8(7) . . . . ?
O65 Cl6A O68 Cl6B 100.9(9) . . . . ?
O30 Mn1 Mn2 O49 -121.8(3) . . . . ?
N12 Mn1 Mn2 O49 60.3(3) . . . . ?
N1 Mn1 Mn2 O49 160.4(4) . . . . ?
O39 Mn1 Mn2 O49 142.3(3) . . . . ?
O51 Mn1 Mn2 O49 -37.4(3) . . . . ?
O49 Mn1 Mn2 O40 -133.8(3) . . . . ?
O30 Mn1 Mn2 O40 104.44(16) . . . . ?
N12 Mn1 Mn2 O40 -73.47(17) . . . . ?
N1 Mn1 Mn2 O40 26.6(3) . . . . ?
O39 Mn1 Mn2 O40 8.47(16) . . . . ?
O51 Mn1 Mn2 O40 -171.24(18) . . . . ?
O49 Mn1 Mn2 N15 165.8(4) . . . . ?
O30 Mn1 Mn2 N15 44.1(3) . . . . ?
N12 Mn1 Mn2 N15 -133.8(3) . . . . ?
N1 Mn1 Mn2 N15 -33.8(4) . . . . ?
O39 Mn1 Mn2 N15 -51.9(3) . . . . ?
O51 Mn1 Mn2 N15 128.4(3) . . . . ?
O49 Mn1 Mn2 N26 44.2(3) . . . . ?
O30 Mn1 Mn2 N26 -77.52(18) . . . . ?
N12 Mn1 Mn2 N26 104.57(19) . . . . ?
N1 Mn1 Mn2 N26 -155.4(3) . . . . ?
O39 Mn1 Mn2 N26 -173.49(18) . . . . ?
O51 Mn1 Mn2 N26 6.8(2) . . . . ?
O49 Mn1 Mn2 O29 130.0(3) . . . . ?
O30 Mn1 Mn2 O29 8.23(16) . . . . ?
N12 Mn1 Mn2 O29 -169.67(17) . . . . ?
N1 Mn1 Mn2 O29 -69.6(3) . . . . ?
O39 Mn1 Mn2 O29 -87.73(16) . . . . ?
O51 Mn1 Mn2 O29 92.55(17) . . . . ?
O49 Mn1 Mn2 O50 -50.8(3) . . . . ?
O30 Mn1 Mn2 O50 -172.58(17) . . . . ?
N12 Mn1 Mn2 O50 9.52(18) . . . . ?
N1 Mn1 Mn2 O50 109.5(3) . . . . ?
O39 Mn1 Mn2 O50 91.46(17) . . . . ?
O51 Mn1 Mn2 O50 -88.26(18) . . . . ?
O49 Mn1 N1 C2 167.8(9) . . . . ?
O30 Mn1 N1 C2 -8.1(5) . . . . ?
N12 Mn1 N1 C2 173.5(5) . . . . ?
O39 Mn1 N1 C2 85.1(5) . . . . ?
O51 Mn1 N1 C2 -97.0(5) . . . . ?
Mn2 Mn1 N1 C2 67.6(6) . . . . ?
O49 Mn1 N1 C14 -6.3(12) . . . . ?
O30 Mn1 N1 C14 177.7(3) . . . . ?
N12 Mn1 N1 C14 -0.6(3) . . . . ?
O39 Mn1 N1 C14 -89.0(4) . . . . ?
O51 Mn1 N1 C14 88.8(4) . . . . ?
Mn2 Mn1 N1 C14 -106.6(4) . . . . ?
C14 N1 C2 C3 -2.0(8) . . . . ?
Mn1 N1 C2 C3 -175.8(4) . . . . ?
N1 C2 C3 C4 1.1(8) . . . . ?
C2 C3 C4 C5 -0.6(8) . . . . ?
C3 C4 C5 C14 1.1(8) . . . . ?
C3 C4 C5 C6 178.2(6) . . . . ?
C4 C5 C6 C7 -176.3(6) . . . . ?
C14 C5 C6 C7 0.8(9) . . . . ?
C5 C6 C7 C8 1.7(9) . . . . ?
C6 C7 C8 C9 173.9(6) . . . . ?
C6 C7 C8 C13 -3.5(9) . . . . ?
C13 C8 C9 C10 0.7(9) . . . . ?
C7 C8 C9 C10 -176.6(6) . . . . ?
C8 C9 C10 C11 -1.1(9) . . . . ?
C9 C10 C11 N12 0.5(9) . . . . ?
C10 C11 N12 C13 0.6(8) . . . . ?
C10 C11 N12 Mn1 177.2(4) . . . . ?
O49 Mn1 N12 C11 4.1(5) . . . . ?
O30 Mn1 N12 C11 173.7(10) . . . . ?
N1 Mn1 N12 C11 -175.0(5) . . . . ?
O39 Mn1 N12 C11 -92.8(5) . . . . ?
O51 Mn1 N12 C11 100.4(5) . . . . ?
Mn2 Mn1 N12 C11 -20.5(5) . . . . ?
O49 Mn1 N12 C13 -179.1(4) . . . . ?
O30 Mn1 N12 C13 -9.5(13) . . . . ?
N1 Mn1 N12 C13 1.8(4) . . . . ?
O39 Mn1 N12 C13 84.0(4) . . . . ?
O51 Mn1 N12 C13 -82.8(4) . . . . ?
Mn2 Mn1 N12 C13 156.3(3) . . . . ?
C11 N12 C13 C8 -1.0(8) . . . . ?
Mn1 N12 C13 C8 -178.0(4) . . . . ?
C11 N12 C13 C14 174.3(5) . . . . ?
Mn1 N12 C13 C14 -2.7(6) . . . . ?
C9 C8 C13 N12 0.3(8) . . . . ?
C7 C8 C13 N12 177.9(5) . . . . ?
C9 C8 C13 C14 -174.8(5) . . . . ?
C7 C8 C13 C14 2.8(8) . . . . ?
C2 N1 C14 C5 2.5(8) . . . . ?
Mn1 N1 C14 C5 177.3(4) . . . . ?
C2 N1 C14 C13 -175.4(5) . . . . ?
Mn1 N1 C14 C13 -0.7(6) . . . . ?
C4 C5 C14 N1 -2.1(8) . . . . ?
C6 C5 C14 N1 -179.4(5) . . . . ?
C4 C5 C14 C13 175.8(5) . . . . ?
C6 C5 C14 C13 -1.5(8) . . . . ?
N12 C13 C14 N1 2.3(7) . . . . ?
C8 C13 C14 N1 177.6(5) . . . . ?
N12 C13 C14 C5 -175.7(5) . . . . ?
C8 C13 C14 C5 -0.4(8) . . . . ?
O49 Mn2 N15 C16 164.3(12) . . . . ?
O40 Mn2 N15 C16 -7.6(5) . . . . ?
N26 Mn2 N15 C16 179.6(5) . . . . ?
O29 Mn2 N15 C16 85.5(5) . . . . ?
O50 Mn2 N15 C16 -95.8(5) . . . . ?
Mn1 Mn2 N15 C16 51.5(6) . . . . ?
O49 Mn2 N15 C28 -15.2(16) . . . . ?
O40 Mn2 N15 C28 173.0(4) . . . . ?
N26 Mn2 N15 C28 0.1(4) . . . . ?
O29 Mn2 N15 C28 -94.0(4) . . . . ?
O50 Mn2 N15 C28 84.8(4) . . . . ?
Mn1 Mn2 N15 C28 -128.0(3) . . . . ?
C28 N15 C16 C17 -1.0(8) . . . . ?
Mn2 N15 C16 C17 179.6(4) . . . . ?
N15 C16 C17 C18 0.0(9) . . . . ?
C16 C17 C18 C19 1.7(9) . . . . ?
C17 C18 C19 C28 -2.2(8) . . . . ?
C17 C18 C19 C20 178.7(6) . . . . ?
C18 C19 C20 C21 176.6(6) . . . . ?
C28 C19 C20 C21 -2.5(9) . . . . ?
C19 C20 C21 C22 0.3(9) . . . . ?
C20 C21 C22 C27 2.2(9) . . . . ?
C20 C21 C22 C23 -179.4(6) . . . . ?
C27 C22 C23 C24 1.3(8) . . . . ?
C21 C22 C23 C24 -177.1(6) . . . . ?
C22 C23 C24 C25 0.6(9) . . . . ?
C23 C24 C25 N26 -1.5(9) . . . . ?
C24 C25 N26 C27 0.4(8) . . . . ?
C24 C25 N26 Mn2 -175.6(4) . . . . ?
O49 Mn2 N26 C25 -4.2(5) . . . . ?
O40 Mn2 N26 C25 148.9(6) . . . . ?
N15 Mn2 N26 C25 177.8(5) . . . . ?
O29 Mn2 N26 C25 -96.1(5) . . . . ?
O50 Mn2 N26 C25 91.6(5) . . . . ?
Mn1 Mn2 N26 C25 -23.6(5) . . . . ?
O49 Mn2 N26 C27 179.7(4) . . . . ?
O40 Mn2 N26 C27 -27.3(9) . . . . ?
N15 Mn2 N26 C27 1.6(4) . . . . ?
O29 Mn2 N26 C27 87.8(4) . . . . ?
O50 Mn2 N26 C27 -84.6(4) . . . . ?
Mn1 Mn2 N26 C27 160.2(3) . . . . ?
C25 N26 C27 C22 1.7(8) . . . . ?
Mn2 N26 C27 C22 178.3(4) . . . . ?
C25 N26 C27 C28 -179.7(5) . . . . ?
Mn2 N26 C27 C28 -3.2(6) . . . . ?
C23 C22 C27 N26 -2.5(8) . . . . ?
C21 C22 C27 N26 176.0(5) . . . . ?
C23 C22 C27 C28 179.0(5) . . . . ?
C21 C22 C27 C28 -2.5(8) . . . . ?
C16 N15 C28 C19 0.4(8) . . . . ?
Mn2 N15 C28 C19 179.9(4) . . . . ?
C16 N15 C28 C27 178.6(5) . . . . ?
Mn2 N15 C28 C27 -1.9(6) . . . . ?
C18 C19 C28 N15 1.2(8) . . . . ?
C20 C19 C28 N15 -179.6(5) . . . . ?
C18 C19 C28 C27 -177.0(5) . . . . ?
C20 C19 C28 C27 2.2(8) . . . . ?
N26 C27 C28 N15 3.4(7) . . . . ?
C22 C27 C28 N15 -178.0(5) . . . . ?
N26 C27 C28 C19 -178.3(5) . . . . ?
C22 C27 C28 C19 0.3(8) . . . . ?
O49 Mn2 O29 C31 2.3(5) . . . . ?
O40 Mn2 O29 C31 -98.0(5) . . . . ?
N15 Mn2 O29 C31 175.1(5) . . . . ?
N26 Mn2 O29 C31 95.6(5) . . . . ?
O50 Mn2 O29 C31 166.0(10) . . . . ?
Mn1 Mn2 O29 C31 -19.2(4) . . . . ?
O49 Mn1 O30 C31 -26.6(5) . . . . ?
N12 Mn1 O30 C31 163.9(10) . . . . ?
N1 Mn1 O30 C31 152.8(4) . . . . ?
O39 Mn1 O30 C31 70.9(4) . . . . ?
O51 Mn1 O30 C31 -122.8(4) . . . . ?
Mn2 Mn1 O30 C31 -2.3(4) . . . . ?
Mn2 O29 C31 O30 26.5(8) . . . . ?
Mn2 O29 C31 C32 -152.1(4) . . . . ?
Mn1 O30 C31 O29 -12.0(8) . . . . ?
Mn1 O30 C31 C32 166.6(4) . . . . ?
O29 C31 C32 C37 81.8(6) . . . . ?
O30 C31 C32 C37 -97.0(6) . . . . ?
O29 C31 C32 C33 -95.0(7) . . . . ?
O30 C31 C32 C33 86.3(7) . . . . ?
C37 C32 C33 C34 -2.3(9) . . . . ?
C31 C32 C33 C34 174.4(5) . . . . ?
C37 C32 C33 Cl38 166.0(5) . . . . ?
C31 C32 C33 Cl38 -17.2(8) . . . . ?
C32 C33 C34 C35 1.3(10) . . . . ?
Cl38 C33 C34 C35 -166.5(5) . . . . ?
C33 C34 C35 C36 1.2(9) . . . . ?
C34 C35 C36 C37 -2.6(9) . . . . ?
C33 C32 C37 C36 1.0(8) . . . . ?
C31 C32 C37 C36 -175.9(5) . . . . ?
C33 C32 C37 Cl39 -178.2(5) . . . . ?
C31 C32 C37 Cl39 5.0(7) . . . . ?
C35 C36 C37 C32 1.5(9) . . . . ?
C35 C36 C37 Cl39 -179.5(5) . . . . ?
O49 Mn1 O39 C41 -1.2(5) . . . . ?
O30 Mn1 O39 C41 -99.0(4) . . . . ?
N12 Mn1 O39 C41 89.5(4) . . . . ?
N1 Mn1 O39 C41 169.5(5) . . . . ?
O51 Mn1 O39 C41 160.7(6) . . . . ?
Mn2 Mn1 O39 C41 -18.3(4) . . . . ?
O49 Mn2 O40 C41 -24.5(5) . . . . ?
N15 Mn2 O40 C41 154.5(5) . . . . ?
N26 Mn2 O40 C41 -177.1(6) . . . . ?
O29 Mn2 O40 C41 67.8(5) . . . . ?
O50 Mn2 O40 C41 -120.2(5) . . . . ?
Mn1 Mn2 O40 C41 -4.0(4) . . . . ?
Mn1 O39 C41 O40 23.5(8) . . . . ?
Mn1 O39 C41 C42 -156.4(4) . . . . ?
Mn2 O40 C41 O39 -9.1(8) . . . . ?
Mn2 O40 C41 C42 170.9(4) . . . . ?
O39 C41 C42 C47 102.8(7) . . . . ?
O40 C41 C42 C47 -77.1(7) . . . . ?
O39 C41 C42 C43 -74.1(8) . . . . ?
O40 C41 C42 C43 106.0(7) . . . . ?
C47 C42 C43 C44 1.5(10) . . . . ?
C41 C42 C43 C44 178.4(6) . . . . ?
C42 C43 C44 C45 -2.3(10) . . . . ?
C43 C44 C45 C46 1.4(10) . . . . ?
C44 C45 C46 C47 0.2(10) . . . . ?
C43 C42 C47 C46 0.1(10) . . . . ?
C41 C42 C47 C46 -176.8(6) . . . . ?
C43 C42 C47 Cl48 177.2(5) . . . . ?
C41 C42 C47 Cl48 0.3(9) . . . . ?
C45 C46 C47 C42 -0.9(10) . . . . ?
C45 C46 C47 Cl48 -178.0(5) . . . . ?
O30 Mn1 O49 Mn2 58.1(2) . . . . ?
N12 Mn1 O49 Mn2 -123.4(2) . . . . ?
N1 Mn1 O49 Mn2 -117.8(10) . . . . ?
O39 Mn1 O49 Mn2 -36.3(2) . . . . ?
O51 Mn1 O49 Mn2 148.0(2) . . . . ?
O40 Mn2 O49 Mn1 46.3(3) . . . . ?
N15 Mn2 O49 Mn1 -125.5(13) . . . . ?
N26 Mn2 O49 Mn1 -140.6(2) . . . . ?
O29 Mn2 O49 Mn1 -47.0(2) . . . . ?
O50 Mn2 O49 Mn1 135.3(2) . . . . ?
